data_7716440
loop_
_publ_author_name
'Kirk, Ryan M.'
'HIll, Anthony F'

_publ_section_title
;
 &#x3c3;-Arsolido complexes.
;
_journal_issue 28
_journal_name_full 'Dalton transactions (Cambridge, England : 2003)'
_journal_page_first 11809
_journal_page_last 11829
_journal_paper_doi 10.1039/d4dt01308e
_journal_volume 53
_journal_year 2024
_chemical_formula_moiety 'C36 H25 As Mo O3, C6 H6'
_chemical_formula_sum 'C42 H31 As Mo O3'
_chemical_formula_weight 754.53
_chemical_properties_physical Air-sensitive
_space_group_crystal_system orthorhombic
_space_group_IT_number 61
_space_group_name_Hall '-P 2ac 2ab'
_space_group_name_H-M_alt 'P b c a'
_atom_sites_solution_hydrogens geom
_atom_sites_solution_primary dual
_audit_creation_date 2022-01-29
_audit_creation_method
;
Olex2 1.3
(compiled 2020.11.12 svn.r5f609507 for OlexSys, GUI svn.r6408)
;
_audit_update_record
;
2022-01-29 deposited with the CCDC.	2024-06-19 downloaded from the CCDC.
;
_cell_angle_alpha 90
_cell_angle_beta 90
_cell_angle_gamma 90
_cell_formula_units_Z 8
_cell_length_a 18.87950(10)
_cell_length_b 15.39100(10)
_cell_length_c 23.5717(2)
_cell_measurement_reflns_used 23102
_cell_measurement_temperature 150.00(10)
_cell_measurement_theta_max 73.5580
_cell_measurement_theta_min 4.4140
_cell_volume 6849.33(8)
_computing_cell_refinement 'CrysAlisPro 1.171.40.79a (Rigaku OD, 2020)'
_computing_data_collection 'CrysAlisPro 1.171.40.79a (Rigaku OD, 2020)'
_computing_data_reduction 'CrysAlisPro 1.171.40.79a (Rigaku OD, 2020)'
_computing_molecular_graphics 'Olex2 1.3 (Dolomanov et al., 2009)'
_computing_publication_material 'Olex2 1.3 (Dolomanov et al., 2009)'
_computing_structure_refinement 'SHELXL 2018/3 (Sheldrick, 2015)'
_computing_structure_solution 'SHELXT 2018/2 (Sheldrick, 2018)'
_diffrn_ambient_environment N~2~
_diffrn_ambient_temperature 150.00(10)
_diffrn_detector 'CCD plate'
_diffrn_detector_area_resol_mean 8.1297
_diffrn_detector_type EosS2
_diffrn_measured_fraction_theta_full 1.000
_diffrn_measured_fraction_theta_max 0.994
_diffrn_measurement_details
;
List of Runs (angles in degrees, time in seconds):

  # Type    Start    End  Width  t~exp~   \w     \q     \k     \f   Frames
#--------------------------------------------------------------------------
  1  \w    -44.00 -11.00   1.00    5.00    --  -36.95  57.00-180.00   33
  2  \w    -34.00  -6.00   1.00    5.00    --  -36.95 125.00-150.00   28
  3  \w     29.00  90.00   1.00    5.00    --   36.95-125.00 120.00   61
  4  \w    -24.00  49.00   1.00    5.00    --   36.95 -38.00   0.00   73
  5  \w     28.00  90.00   1.00    5.00    --   36.95-125.00 -60.00   62
  6  \w     45.00  74.00   1.00    5.00    --   36.95-125.00  60.00   29
  7  \w     14.00  58.00   1.00    5.00    --   36.95 -99.00 -60.00   44
  8  \w      8.00  76.00   1.00    5.00    --   36.95 -99.00 -30.00   68
  9  \w     41.00  66.00   1.00    5.00    --   36.95 -99.00  60.00   25
 10  \w     54.00  92.00   1.00   30.00    --  111.00 -92.00 -60.00   38
 11  \w    139.00 178.00   1.00   30.00    --  111.00  76.00 -24.00   39
 12  \w     44.00 108.00   1.00   30.00    --  111.00 -38.00 -60.00   64
 13  \w     78.00 103.00   1.00   30.00    --  111.00-111.00  90.00   25
 14  \w    122.00 147.00   1.00   30.00    --  111.00  64.00  60.00   25
 15  \w     79.00 105.00   1.00   30.00    --  111.00 -92.00-180.00   26
 16  \w     64.00 107.00   1.00   30.00    --  111.00-111.00 -60.00   43
 17  \w    142.00 172.00   1.00   30.00    --  111.00  64.00-180.00   30
 18  \w     95.00 121.00   1.00   30.00    --  111.00  64.00-180.00   26
 19  \w     45.00  98.00   1.00   30.00    --  111.00 -92.00  90.00   53
 20  \w     43.00 101.00   1.00   30.00    --  111.00 -92.00-150.00   58
 21  \w     56.00 108.00   1.00   30.00    --  111.00-111.00  30.00   52
 22  \w    106.00 155.00   1.00   30.00    --  111.00  77.00  30.00   49
 23  \w     64.00  96.00   1.00   30.00    --  111.00 -92.00  30.00   32
 24  \w     68.00  94.00   1.00   30.00    --  111.00 -92.00 150.00   26
 25  \w    104.00 135.00   1.00   30.00    --  111.00 111.00   0.00   31
 26  \w     68.00 129.00   1.00   30.00    --  111.00 -38.00-180.00   61
 27  \w    130.00 159.00   1.00   30.00    --  111.00  77.00-120.00   29
 28  \w     44.00 107.00   1.00   30.00    --  111.00 -50.00  90.00   63
 29  \w    104.00 153.00   1.00   30.00    --  111.00 111.00 120.00   49
 30  \w    106.00 131.00   1.00   30.00    --  111.00 111.00  90.00   25
 31  \w     50.00  75.00   1.00   30.00    --  111.00-111.00  60.00   25
 32  \w     60.00 101.00   1.00   30.00    --  111.00 -64.00 -90.00   41
 33  \w     90.00 116.00   1.00   30.00    --  111.00 -64.00  30.00   26
 34  \w     70.00  95.00   1.00   30.00    --  111.00 -92.00 -30.00   25
 35  \w     73.00  98.00   1.00   30.00    --  111.00 -92.00 120.00   25
 36  \w    150.00 167.00   1.00   30.00    --  111.00  77.00  60.00   17
;
_diffrn_measurement_device 'four-circle diffractometer'
_diffrn_measurement_device_type 'SuperNova, Dual, Cu at home/near, EosS2'
_diffrn_measurement_method '\w scans'
_diffrn_orient_matrix_type 'CrysAlisPro convention (1999,Acta A55,543-557)'
_diffrn_orient_matrix_UB_11 0.0483788000
_diffrn_orient_matrix_UB_12 -0.0036127000
_diffrn_orient_matrix_UB_13 0.0525395000
_diffrn_orient_matrix_UB_21 0.0380449000
_diffrn_orient_matrix_UB_22 0.0830967000
_diffrn_orient_matrix_UB_23 -0.0200297000
_diffrn_orient_matrix_UB_31 -0.0535769000
_diffrn_orient_matrix_UB_32 0.0558299000
_diffrn_orient_matrix_UB_33 0.0332137000
_diffrn_radiation_monochromator mirror
_diffrn_radiation_probe x-ray
_diffrn_radiation_type 'Cu K\a'
_diffrn_radiation_wavelength 1.54184
_diffrn_reflns_av_R_equivalents 0.0241
_diffrn_reflns_av_unetI/netI 0.0159
_diffrn_reflns_Laue_measured_fraction_full 1.000
_diffrn_reflns_Laue_measured_fraction_max 0.994
_diffrn_reflns_limit_h_max 21
_diffrn_reflns_limit_h_min -23
_diffrn_reflns_limit_k_max 18
_diffrn_reflns_limit_k_min -18
_diffrn_reflns_limit_l_max 29
_diffrn_reflns_limit_l_min -21
_diffrn_reflns_number 45669
_diffrn_reflns_point_group_measured_fraction_full 1.000
_diffrn_reflns_point_group_measured_fraction_max 0.994
_diffrn_reflns_theta_full 67.684
_diffrn_reflns_theta_max 73.893
_diffrn_reflns_theta_min 3.750
_diffrn_source 'micro-focus sealed X-ray tube'
_diffrn_source_type 'SuperNova (Cu) X-ray Source'
_exptl_absorpt_coefficient_mu 4.508
_exptl_absorpt_correction_T_max 0.66605
_exptl_absorpt_correction_T_min 0.64271
_exptl_absorpt_correction_type sphere
_exptl_absorpt_process_details
;
CrysAlisPro 1.171.40.79a (Rigaku Oxford Diffraction, 2020)
Spherical absorption correction
 using equivalent radius and absorption coefficient.
Empirical absorption correction using spherical harmonics,
 implemented in SCALE3 ABSPACK scaling algorithm.
;
_exptl_crystal_colour orange
_exptl_crystal_colour_primary orange
_exptl_crystal_density_diffrn 1.463
_exptl_crystal_description prism
_exptl_crystal_F_000 3056
_exptl_crystal_recrystallization_method 'Re-crystallisation from solvent: benzene/n-hexane'
_exptl_crystal_size_max 0.197
_exptl_crystal_size_mid 0.093
_exptl_crystal_size_min 0.062
_exptl_crystal_size_rad 0.053
_refine_diff_density_max 0.598
_refine_diff_density_min -0.649
_refine_diff_density_rms 0.058
_refine_ls_extinction_method none
_refine_ls_goodness_of_fit_ref 1.032
_refine_ls_hydrogen_treatment constr
_refine_ls_matrix_type full
_refine_ls_number_parameters 424
_refine_ls_number_reflns 6909
_refine_ls_number_restraints 0
_refine_ls_restrained_S_all 1.032
_refine_ls_R_factor_all 0.0309
_refine_ls_R_factor_gt 0.0272
_refine_ls_shift/su_max 0.003
_refine_ls_shift/su_mean 0.000
_refine_ls_structure_factor_coef Fsqd
_refine_ls_weighting_details 'w=1/[\s^2^(Fo^2^)+(0.0427P)^2^+4.3693P] where P=(Fo^2^+2Fc^2^)/3'
_refine_ls_weighting_scheme calc
_refine_ls_wR_factor_gt 0.0712
_refine_ls_wR_factor_ref 0.0746
_reflns_Friedel_coverage 0.000
_reflns_number_gt 6265
_reflns_number_total 6909
_reflns_threshold_expression 'I > 2\s(I)'
_cod_data_source_file d4dt01308e2.cif
_cod_data_source_block rmk_158_b_2_scale
_cod_depositor_comments 'Adding full bibliography for 7716434--7716441.cif.'
_cod_database_code 7716440
_shelx_shelxl_version_number 2018/3
_chemical_oxdiff_formula C36H30As1Mo1O3
_chemical_oxdiff_usercomment 'benzene/hexane at -20'
_shelx_space_group_comment
;
The symmetry employed for this shelxl refinement is uniquely defined
by the following loop, which should always be used as a source of
symmetry information in preference to the above space-group names.
They are only intended as comments.
;
_reflns_odcompleteness_completeness 98.48
_reflns_odcompleteness_iscentric 1
_reflns_odcompleteness_theta 74.33
_olex2_refinement_description
;
1. Fixed Uiso
 At 1.2 times of:
  All C(H) groups
2.a Aromatic/amide H refined with riding coordinates:
 C14(H14), C26(H26), C32(H32), C36(H36), C30(H30), C29(H29), C15(H15),
 C33(H33), C4(H4), C18(H18), C35(H35), C34(H34), C20(H20), C28(H28), C24(H24),
 C16(H16), C5(H5), C27(H27), C39(H39), C8(H8), C17(H17), C38(H38), C6(H6),
 C40(H40), C42(H42), C37(H37), C7(H7), C22(H22), C41(H41), C21(H21), C23(H23)
;
_ins_header
;
TITL RMK_158_B_2_scale in Pbca 
REM Pbca (#61, found as Pcab in ba-c setting)
CELL 1.54184  18.879474  15.390970  23.571728  90.0000  90.0000  90.0000
ZERR    9.00   0.000142   0.000119   0.000167   0.0000   0.0000   0.0000
LATT  1
SYMM -x+1/2,-y, z+1/2 
SYMM -x, y+1/2,-z+1/2 
SYMM  x+1/2,-y+1/2,-z 
SFAC C H O As Mo
UNIT 324.00 270.00 27.00 9.00 9.00
TREF
HKLF 4
END
;
_olex2_submission_special_instructions 'No special instructions were received'
_oxdiff_exptl_absorpt_empirical_details
;
Empirical correction (ABSPACK) includes:
- Absorption correction using spherical harmonics
- Frame scaling
;
_oxdiff_exptl_absorpt_empirical_full_max 1.518
_oxdiff_exptl_absorpt_empirical_full_min 0.816

loop_
_space_group_symop_operation_xyz
'x, y, z'
'-x+1/2, -y, z+1/2'
'-x, y+1/2, -z+1/2'
'x+1/2, -y+1/2, -z'
'-x, -y, -z'
'x-1/2, y, -z-1/2'
'x, -y-1/2, z-1/2'
'-x-1/2, y-1/2, z'

loop_
_atom_site_label
_atom_site_type_symbol
_atom_site_fract_x
_atom_site_fract_y
_atom_site_fract_z
_atom_site_U_iso_or_equiv
_atom_site_adp_type
_atom_site_occupancy
_atom_site_site_symmetry_order
_atom_site_calc_flag
_atom_site_refinement_flags_posn
_atom_site_refinement_flags_adp
_atom_site_refinement_flags_occupancy
_atom_site_disorder_assembly
_atom_site_disorder_group
Mo1 Mo 0.30603(2) 0.29006(2) 0.49203(2) 0.02827(6) Uani 1 1 d . . . . .
As1 As 0.42147(2) 0.30551(2) 0.56026(2) 0.02631(7) Uani 1 1 d . . . . .
O3 O 0.24382(8) 0.31022(10) 0.61482(6) 0.0354(3) Uani 1 1 d . . . . .
O1 O 0.36355(11) 0.47391(11) 0.45791(7) 0.0480(4) Uani 1 1 d . . . . .
O2 O 0.16619(11) 0.39464(15) 0.47143(8) 0.0618(5) Uani 1 1 d . . . . .
C11 C 0.38870(10) 0.35055(12) 0.66930(8) 0.0259(4) Uani 1 1 d . . . . .
C12 C 0.39924(10) 0.38976(13) 0.61830(8) 0.0266(4) Uani 1 1 d . . . . .
C10 C 0.39392(9) 0.25501(12) 0.66908(8) 0.0257(4) Uani 1 1 d . . . . .
C19 C 0.39390(11) 0.20487(12) 0.72331(8) 0.0282(4) Uani 1 1 d . . . . .
C13 C 0.42210(10) 0.12478(13) 0.60752(8) 0.0284(4) Uani 1 1 d . . . . .
C25 C 0.37580(11) 0.39761(12) 0.72334(8) 0.0275(4) Uani 1 1 d . . . . .
C31 C 0.39513(10) 0.48334(12) 0.60582(8) 0.0277(4) Uani 1 1 d . . . . .
C9 C 0.40753(10) 0.21743(12) 0.61798(8) 0.0267(4) Uani 1 1 d . . . . .
C3 C 0.26869(11) 0.30355(13) 0.57083(9) 0.0300(4) Uani 1 1 d . . . . .
C14 C 0.48426(11) 0.09953(13) 0.57983(8) 0.0326(4) Uani 1 1 d . . . . .
H14 H 0.516003 0.141761 0.567581 0.039 Uiso 1 1 calc R U . . .
C26 C 0.42728(11) 0.45242(14) 0.74616(9) 0.0355(4) Uani 1 1 d . . . . .
H26 H 0.469366 0.461473 0.726528 0.043 Uiso 1 1 calc R U . . .
C32 C 0.44664(11) 0.52421(14) 0.57288(9) 0.0332(4) Uani 1 1 d . . . . .
H32 H 0.484662 0.492081 0.559130 0.040 Uiso 1 1 calc R U . . .
C1 C 0.34377(12) 0.40722(14) 0.47233(8) 0.0351(4) Uani 1 1 d . . . . .
C36 C 0.33865(11) 0.53338(14) 0.62572(9) 0.0366(4) Uani 1 1 d . . . . .
H36 H 0.303521 0.507325 0.647531 0.044 Uiso 1 1 calc R U . . .
C30 C 0.31231(11) 0.38748(14) 0.75249(9) 0.0346(4) Uani 1 1 d . . . . .
H30 H 0.277043 0.352065 0.737520 0.042 Uiso 1 1 calc R U . . .
C29 C 0.30106(13) 0.42982(15) 0.80383(10) 0.0408(5) Uani 1 1 d . . . . .
H29 H 0.258165 0.423226 0.822740 0.049 Uiso 1 1 calc R U . . .
C15 C 0.49942(13) 0.01240(15) 0.57031(10) 0.0423(5) Uani 1 1 d . . . . .
H15 H 0.541234 -0.003209 0.552107 0.051 Uiso 1 1 calc R U . . .
C33 C 0.44200(13) 0.61227(15) 0.56028(10) 0.0405(5) Uani 1 1 d . . . . .
H33 H 0.476794 0.638590 0.538267 0.049 Uiso 1 1 calc R U . . .
C4 C 0.36132(14) 0.21454(15) 0.41726(10) 0.0429(5) Uani 1 1 d . . . . .
H4 H 0.396793 0.239960 0.395488 0.052 Uiso 1 1 calc R U . . .
C18 C 0.37529(12) 0.05979(14) 0.62468(9) 0.0371(4) Uani 1 1 d . . . . .
H18 H 0.333385 0.074830 0.642942 0.044 Uiso 1 1 calc R U . . .
C35 C 0.33413(13) 0.62134(15) 0.61344(11) 0.0450(5) Uani 1 1 d . . . . .
H35 H 0.296446 0.653875 0.627379 0.054 Uiso 1 1 calc R U . . .
C34 C 0.38564(14) 0.66086(15) 0.58046(11) 0.0439(5) Uani 1 1 d . . . . .
H34 H 0.382380 0.719711 0.571911 0.053 Uiso 1 1 calc R U . . .
C20 C 0.45747(13) 0.19314(17) 0.75163(10) 0.0428(5) Uani 1 1 d . . . . .
H20 H 0.498468 0.218471 0.737332 0.051 Uiso 1 1 calc R U . . .
C28 C 0.35316(15) 0.48135(15) 0.82666(9) 0.0445(5) Uani 1 1 d . . . . .
H28 H 0.346046 0.508135 0.861560 0.053 Uiso 1 1 calc R U . . .
C24 C 0.33307(13) 0.16774(17) 0.74574(11) 0.0449(5) Uani 1 1 d . . . . .
H24 H 0.289804 0.175449 0.727563 0.054 Uiso 1 1 calc R U . . .
C16 C 0.45264(15) -0.05099(15) 0.58778(11) 0.0467(6) Uani 1 1 d . . . . .
H16 H 0.462752 -0.109332 0.581458 0.056 Uiso 1 1 calc R U . . .
C5 C 0.28765(15) 0.21890(16) 0.40674(10) 0.0443(6) Uani 1 1 d . . . . .
H5 H 0.265975 0.248188 0.376911 0.053 Uiso 1 1 calc R U . . .
C27 C 0.41646(14) 0.49351(17) 0.79769(10) 0.0452(5) Uani 1 1 d . . . . .
H27 H 0.451454 0.529129 0.812854 0.054 Uiso 1 1 calc R U . . .
C39 C 0.64249(14) 0.21601(18) 0.72301(14) 0.0523(6) Uani 1 1 d . . . . .
H39 H 0.659197 0.165350 0.739840 0.063 Uiso 1 1 calc R U . . .
C8 C 0.37117(14) 0.16448(15) 0.46689(10) 0.0441(6) Uani 1 1 d . . . . .
H8 H 0.414572 0.151631 0.483560 0.053 Uiso 1 1 calc R U . . .
C2 C 0.21714(13) 0.35709(16) 0.47897(10) 0.0422(5) Uani 1 1 d . . . . .
C17 C 0.39060(15) -0.02716(15) 0.61478(11) 0.0467(6) Uani 1 1 d . . . . .
H17 H 0.358819 -0.069755 0.626411 0.056 Uiso 1 1 calc R U . . .
C38 C 0.62396(14) 0.21647(18) 0.66628(13) 0.0501(6) Uani 1 1 d . . . . .
H38 H 0.628187 0.165956 0.644900 0.060 Uiso 1 1 calc R U . . .
C6 C 0.25264(15) 0.17073(16) 0.44971(11) 0.0475(6) Uani 1 1 d . . . . .
H6 H 0.203995 0.162541 0.452872 0.057 Uiso 1 1 calc R U . . .
C40 C 0.63604(15) 0.29116(19) 0.75452(14) 0.0571(7) Uani 1 1 d . . . . .
H40 H 0.648340 0.291046 0.792728 0.069 Uiso 1 1 calc R U . . .
C42 C 0.59295(14) 0.36645(19) 0.67295(13) 0.0541(6) Uani 1 1 d . . . . .
H42 H 0.576218 0.417055 0.656057 0.065 Uiso 1 1 calc R U . . .
C37 C 0.59923(14) 0.29158(17) 0.64129(13) 0.0492(6) Uani 1 1 d . . . . .
H37 H 0.586808 0.291708 0.603113 0.059 Uiso 1 1 calc R U . . .
C7 C 0.30478(15) 0.13732(15) 0.48693(10) 0.0457(6) Uani 1 1 d . . . . .
H7 H 0.296525 0.103441 0.518920 0.055 Uiso 1 1 calc R U . . .
C22 C 0.4011(2) 0.10778(17) 0.82246(11) 0.0615(8) Uani 1 1 d . . . . .
H22 H 0.403533 0.075115 0.855592 0.074 Uiso 1 1 calc R U . . .
C41 C 0.61136(15) 0.3667(2) 0.72955(14) 0.0591(7) Uani 1 1 d . . . . .
H41 H 0.607212 0.417320 0.750820 0.071 Uiso 1 1 calc R U . . .
C21 C 0.46095(17) 0.1444(2) 0.80081(11) 0.0590(8) Uani 1 1 d . . . . .
H21 H 0.504136 0.136596 0.819096 0.071 Uiso 1 1 calc R U . . .
C23 C 0.33668(19) 0.11896(18) 0.79539(12) 0.0607(8) Uani 1 1 d . . . . .
H23 H 0.295908 0.093944 0.810336 0.073 Uiso 1 1 calc R U . . .

loop_
_atom_site_aniso_label
_atom_site_aniso_U_11
_atom_site_aniso_U_22
_atom_site_aniso_U_33
_atom_site_aniso_U_23
_atom_site_aniso_U_13
_atom_site_aniso_U_12
Mo1 0.03523(10) 0.02588(10) 0.02371(9) -0.00118(5) -0.00345(6) 0.00308(6)
As1 0.02900(11) 0.02617(11) 0.02376(11) 0.00107(7) 0.00244(8) 0.00118(8)
O3 0.0331(7) 0.0411(8) 0.0318(7) -0.0005(6) 0.0047(6) -0.0033(6)
O1 0.0711(12) 0.0336(9) 0.0394(8) 0.0052(7) 0.0021(8) -0.0055(8)
O2 0.0530(11) 0.0787(14) 0.0538(11) -0.0026(10) -0.0129(9) 0.0300(10)
C11 0.0240(8) 0.0257(9) 0.0280(9) 0.0010(7) -0.0016(7) -0.0014(7)
C12 0.0260(8) 0.0268(9) 0.0271(9) 0.0001(7) -0.0005(7) -0.0016(7)
C10 0.0230(8) 0.0258(9) 0.0282(9) 0.0010(7) -0.0006(7) -0.0003(7)
C19 0.0342(10) 0.0244(9) 0.0260(9) 0.0004(7) 0.0017(8) 0.0024(7)
C13 0.0328(9) 0.0261(9) 0.0262(9) 0.0020(7) -0.0046(7) 0.0018(7)
C25 0.0328(9) 0.0251(9) 0.0247(8) 0.0015(7) -0.0013(7) 0.0018(7)
C31 0.0322(9) 0.0257(9) 0.0252(8) 0.0011(7) -0.0019(7) -0.0019(7)
C9 0.0270(9) 0.0252(9) 0.0280(9) 0.0020(7) -0.0008(7) -0.0003(7)
C3 0.0280(9) 0.0279(9) 0.0340(10) 0.0002(7) -0.0040(8) -0.0015(7)
C14 0.0371(10) 0.0303(10) 0.0304(9) -0.0014(8) -0.0027(8) 0.0045(8)
C26 0.0350(10) 0.0355(11) 0.0360(10) -0.0054(9) -0.0033(8) -0.0010(8)
C32 0.0373(10) 0.0315(10) 0.0308(9) -0.0016(8) 0.0043(8) -0.0043(8)
C1 0.0455(12) 0.0345(11) 0.0254(9) -0.0011(8) -0.0013(8) 0.0052(9)
C36 0.0367(11) 0.0317(11) 0.0415(11) 0.0079(9) 0.0057(9) 0.0019(8)
C30 0.0385(11) 0.0325(11) 0.0329(10) 0.0018(8) 0.0046(8) -0.0029(8)
C29 0.0517(13) 0.0358(12) 0.0348(11) 0.0041(9) 0.0142(9) 0.0055(9)
C15 0.0504(13) 0.0379(12) 0.0387(11) -0.0067(9) -0.0056(10) 0.0130(10)
C33 0.0501(13) 0.0333(11) 0.0380(11) 0.0054(9) 0.0054(9) -0.0107(10)
C4 0.0556(14) 0.0388(12) 0.0343(11) -0.0107(9) 0.0027(10) 0.0110(10)
C18 0.0409(11) 0.0325(11) 0.0377(10) 0.0006(9) 0.0004(9) -0.0037(9)
C35 0.0483(13) 0.0323(11) 0.0544(14) 0.0069(10) 0.0084(11) 0.0095(10)
C34 0.0580(14) 0.0249(10) 0.0489(13) 0.0078(9) -0.0004(11) -0.0006(10)
C20 0.0387(12) 0.0569(14) 0.0327(11) 0.0082(10) -0.0006(9) 0.0110(10)
C28 0.0697(16) 0.0369(12) 0.0270(10) -0.0046(9) 0.0031(10) 0.0091(11)
C24 0.0446(13) 0.0471(13) 0.0429(12) 0.0062(10) 0.0076(10) -0.0101(10)
C16 0.0657(16) 0.0272(11) 0.0472(13) -0.0053(9) -0.0097(11) 0.0081(10)
C5 0.0641(15) 0.0410(12) 0.0280(10) -0.0111(9) -0.0149(10) 0.0107(11)
C27 0.0520(13) 0.0443(13) 0.0393(12) -0.0113(10) -0.0075(10) -0.0015(10)
C39 0.0348(12) 0.0504(15) 0.0717(18) 0.0033(13) -0.0062(12) -0.0008(10)
C8 0.0598(14) 0.0318(11) 0.0407(12) -0.0131(9) -0.0146(11) 0.0183(10)
C2 0.0479(13) 0.0453(13) 0.0335(10) -0.0020(9) -0.0071(9) 0.0083(11)
C17 0.0607(15) 0.0298(11) 0.0497(13) 0.0015(10) -0.0064(11) -0.0113(10)
C38 0.0403(13) 0.0490(14) 0.0609(16) -0.0060(12) 0.0059(11) -0.0008(10)
C6 0.0568(14) 0.0380(12) 0.0478(13) -0.0136(10) -0.0097(11) -0.0076(11)
C40 0.0425(14) 0.0669(19) 0.0620(17) -0.0044(13) -0.0137(13) -0.0086(12)
C42 0.0441(13) 0.0451(14) 0.0732(18) 0.0043(13) -0.0024(12) -0.0006(11)
C37 0.0378(12) 0.0557(16) 0.0541(15) 0.0019(11) 0.0027(11) -0.0053(10)
C7 0.0767(18) 0.0226(11) 0.0379(12) -0.0034(8) -0.0073(11) 0.0007(10)
C22 0.114(3) 0.0391(13) 0.0309(11) 0.0094(10) 0.0110(14) 0.0253(15)
C41 0.0489(15) 0.0509(15) 0.0775(19) -0.0138(14) -0.0086(13) -0.0040(12)
C21 0.0718(18) 0.0722(19) 0.0332(12) 0.0111(12) -0.0017(12) 0.0316(15)
C23 0.091(2) 0.0433(14) 0.0482(14) 0.0030(12) 0.0312(15) -0.0165(14)

loop_
_atom_type_symbol
_atom_type_description
_atom_type_scat_dispersion_real
_atom_type_scat_dispersion_imag
_atom_type_scat_source
C C 0.0181 0.0091 'International Tables Vol C Tables 4.2.6.8 and 6.1.1.4'
H H 0.0000 0.0000 'International Tables Vol C Tables 4.2.6.8 and 6.1.1.4'
As As -0.9300 1.0051 'International Tables Vol C Tables 4.2.6.8 and 6.1.1.4'
Mo Mo -0.0483 2.7339 'International Tables Vol C Tables 4.2.6.8 and 6.1.1.4'
O O 0.0492 0.0322 'International Tables Vol C Tables 4.2.6.8 and 6.1.1.4'

loop_
_exptl_crystal_face_index_h
_exptl_crystal_face_index_k
_exptl_crystal_face_index_l
_exptl_crystal_face_perp_dist
4 -8 -6 0.0404
-4 9 6 0.0313
10 5 -5 0.0617
-10 -5 5 0.0783
0 -3 15 0.0349
1 2 -15 0.0206

loop_
_geom_angle_atom_site_label_1
_geom_angle_atom_site_label_2
_geom_angle_atom_site_label_3
_geom_angle
_geom_angle_site_symmetry_1
_geom_angle_site_symmetry_3
_geom_angle_publ_flag
C3 Mo1 As1 73.96(6) . . ?
C3 Mo1 C4 154.63(8) . . ?
C3 Mo1 C5 143.48(9) . . ?
C3 Mo1 C8 120.08(8) . . ?
C3 Mo1 C6 109.19(9) . . ?
C3 Mo1 C7 98.50(8) . . ?
C1 Mo1 As1 76.83(6) . . ?
C1 Mo1 C3 104.40(8) . . ?
C1 Mo1 C4 96.52(9) . . ?
C1 Mo1 C5 106.20(9) . . ?
C1 Mo1 C8 119.65(10) . . ?
C1 Mo1 C2 78.28(10) . . ?
C1 Mo1 C6 140.44(9) . . ?
C1 Mo1 C7 153.49(9) . . ?
C4 Mo1 As1 97.50(6) . . ?
C4 Mo1 C8 34.83(8) . . ?
C5 Mo1 As1 132.46(7) . . ?
C5 Mo1 C4 35.24(9) . . ?
C5 Mo1 C8 58.28(8) . . ?
C5 Mo1 C6 35.64(10) . . ?
C5 Mo1 C7 58.79(8) . . ?
C8 Mo1 As1 78.64(6) . . ?
C2 Mo1 As1 136.11(7) . . ?
C2 Mo1 C3 78.04(9) . . ?
C2 Mo1 C4 120.85(9) . . ?
C2 Mo1 C5 89.11(9) . . ?
C2 Mo1 C8 145.23(9) . . ?
C2 Mo1 C6 88.72(10) . . ?
C2 Mo1 C7 120.03(10) . . ?
C6 Mo1 As1 132.20(7) . . ?
C6 Mo1 C4 58.68(10) . . ?
C6 Mo1 C8 58.10(10) . . ?
C6 Mo1 C7 35.24(9) . . ?
C7 Mo1 As1 97.21(6) . . ?
C7 Mo1 C4 58.22(9) . . ?
C7 Mo1 C8 34.58(9) . . ?
C12 As1 Mo1 107.67(6) . . ?
C12 As1 C9 86.73(8) . . ?
C9 As1 Mo1 104.19(6) . . ?
C12 C11 C10 115.47(17) . . ?
C12 C11 C25 124.45(17) . . ?
C10 C11 C25 120.03(16) . . ?
C11 C12 As1 111.10(14) . . ?
C11 C12 C31 127.10(18) . . ?
C31 C12 As1 121.80(13) . . ?
C11 C10 C19 120.84(16) . . ?
C9 C10 C11 116.10(17) . . ?
C9 C10 C19 122.56(17) . . ?
C20 C19 C10 118.67(19) . . ?
C20 C19 C24 118.7(2) . . ?
C24 C19 C10 122.6(2) . . ?
C14 C13 C9 120.27(18) . . ?
C18 C13 C9 121.83(19) . . ?
C18 C13 C14 117.90(19) . . ?
C26 C25 C11 120.76(18) . . ?
C30 C25 C11 120.69(18) . . ?
C30 C25 C26 118.55(19) . . ?
C32 C31 C12 121.06(18) . . ?
C32 C31 C36 118.09(19) . . ?
C36 C31 C12 120.84(18) . . ?
C10 C9 As1 110.46(14) . . ?
C10 C9 C13 126.51(18) . . ?
C13 C9 As1 122.28(14) . . ?
O3 C3 Mo1 176.34(17) . . ?
C13 C14 H14 119.4 . . ?
C15 C14 C13 121.1(2) . . ?
C15 C14 H14 119.4 . . ?
C25 C26 H26 119.6 . . ?
C27 C26 C25 120.8(2) . . ?
C27 C26 H26 119.6 . . ?
C31 C32 H32 119.5 . . ?
C33 C32 C31 121.0(2) . . ?
C33 C32 H32 119.5 . . ?
O1 C1 Mo1 175.90(19) . . ?
C31 C36 H36 119.5 . . ?
C35 C36 C31 121.0(2) . . ?
C35 C36 H36 119.5 . . ?
C25 C30 H30 119.7 . . ?
C25 C30 C29 120.6(2) . . ?
C29 C30 H30 119.7 . . ?
C30 C29 H29 119.9 . . ?
C28 C29 C30 120.1(2) . . ?
C28 C29 H29 119.9 . . ?
C14 C15 H15 119.9 . . ?
C16 C15 C14 120.2(2) . . ?
C16 C15 H15 119.9 . . ?
C32 C33 H33 119.9 . . ?
C34 C33 C32 120.1(2) . . ?
C34 C33 H33 119.9 . . ?
Mo1 C4 H4 121.6 . . ?
C5 C4 Mo1 70.85(13) . . ?
C5 C4 H4 126.3 . . ?
C8 C4 Mo1 73.01(13) . . ?
C8 C4 H4 126.3 . . ?
C8 C4 C5 107.5(2) . . ?
C13 C18 H18 119.7 . . ?
C17 C18 C13 120.7(2) . . ?
C17 C18 H18 119.7 . . ?
C36 C35 H35 119.9 . . ?
C34 C35 C36 120.2(2) . . ?
C34 C35 H35 119.9 . . ?
C33 C34 C35 119.7(2) . . ?
C33 C34 H34 120.2 . . ?
C35 C34 H34 120.2 . . ?
C19 C20 H20 119.5 . . ?
C21 C20 C19 121.1(2) . . ?
C21 C20 H20 119.5 . . ?
C29 C28 H28 120.0 . . ?
C29 C28 C27 120.1(2) . . ?
C27 C28 H28 120.0 . . ?
C19 C24 H24 119.9 . . ?
C19 C24 C23 120.1(3) . . ?
C23 C24 H24 119.9 . . ?
C15 C16 H16 120.3 . . ?
C15 C16 C17 119.5(2) . . ?
C17 C16 H16 120.2 . . ?
Mo1 C5 H5 119.5 . . ?
C4 C5 Mo1 73.91(12) . . ?
C4 C5 H5 126.0 . . ?
C4 C5 C6 107.9(2) . . ?
C6 C5 Mo1 72.36(13) . . ?
C6 C5 H5 126.0 . . ?
C26 C27 C28 119.8(2) . . ?
C26 C27 H27 120.1 . . ?
C28 C27 H27 120.1 . . ?
C38 C39 H39 120.2 . . ?
C40 C39 H39 120.2 . . ?
C40 C39 C38 119.6(3) . . ?
Mo1 C8 H8 121.7 . . ?
C4 C8 Mo1 72.16(12) . . ?
C4 C8 H8 125.6 . . ?
C7 C8 Mo1 72.23(13) . . ?
C7 C8 C4 108.9(2) . . ?
C7 C8 H8 125.6 . . ?
O2 C2 Mo1 179.4(3) . . ?
C18 C17 H17 119.7 . . ?
C16 C17 C18 120.6(2) . . ?
C16 C17 H17 119.7 . . ?
C39 C38 H38 119.9 . . ?
C37 C38 C39 120.2(3) . . ?
C37 C38 H38 119.9 . . ?
Mo1 C6 H6 120.1 . . ?
C5 C6 Mo1 72.00(13) . . ?
C5 C6 H6 126.0 . . ?
C7 C6 Mo1 73.68(13) . . ?
C7 C6 C5 108.0(2) . . ?
C7 C6 H6 126.0 . . ?
C39 C40 H40 119.8 . . ?
C39 C40 C41 120.3(3) . . ?
C41 C40 H40 119.8 . . ?
C37 C42 H42 119.8 . . ?
C37 C42 C41 120.3(3) . . ?
C41 C42 H42 119.8 . . ?
C38 C37 H37 120.0 . . ?
C42 C37 C38 119.9(3) . . ?
C42 C37 H37 120.0 . . ?
Mo1 C7 H7 121.3 . . ?
C8 C7 Mo1 73.19(13) . . ?
C8 C7 C6 107.7(2) . . ?
C8 C7 H7 126.1 . . ?
C6 C7 Mo1 71.08(13) . . ?
C6 C7 H7 126.1 . . ?
C21 C22 H22 119.8 . . ?
C21 C22 C23 120.3(2) . . ?
C23 C22 H22 119.8 . . ?
C40 C41 H41 120.2 . . ?
C42 C41 C40 119.6(3) . . ?
C42 C41 H41 120.2 . . ?
C20 C21 H21 120.0 . . ?
C22 C21 C20 120.0(3) . . ?
C22 C21 H21 120.0 . . ?
C24 C23 H23 120.1 . . ?
C22 C23 C24 119.8(3) . . ?
C22 C23 H23 120.1 . . ?

loop_
_geom_bond_atom_site_label_1
_geom_bond_atom_site_label_2
_geom_bond_distance
_geom_bond_site_symmetry_2
_geom_bond_publ_flag
Mo1 As1 2.7190(3) . ?
Mo1 C3 1.997(2) . ?
Mo1 C1 1.994(2) . ?
Mo1 C4 2.355(2) . ?
Mo1 C5 2.316(2) . ?
Mo1 C8 2.366(2) . ?
Mo1 C2 1.994(2) . ?
Mo1 C6 2.320(2) . ?
Mo1 C7 2.354(2) . ?
As1 C12 1.9312(19) . ?
As1 C9 1.9385(19) . ?
O3 C3 1.143(3) . ?
O1 C1 1.144(3) . ?
O2 C2 1.136(3) . ?
C11 C12 1.360(3) . ?
C11 C10 1.474(3) . ?
C11 C25 1.485(3) . ?
C12 C31 1.472(3) . ?
C10 C19 1.493(3) . ?
C10 C9 1.361(3) . ?
C19 C20 1.385(3) . ?
C19 C24 1.387(3) . ?
C13 C9 1.473(3) . ?
C13 C14 1.398(3) . ?
C13 C18 1.395(3) . ?
C25 C26 1.395(3) . ?
C25 C30 1.390(3) . ?
C31 C32 1.394(3) . ?
C31 C36 1.397(3) . ?
C14 H14 0.9300 . ?
C14 C15 1.390(3) . ?
C26 H26 0.9300 . ?
C26 C27 1.385(3) . ?
C32 H32 0.9300 . ?
C32 C33 1.390(3) . ?
C36 H36 0.9300 . ?
C36 C35 1.387(3) . ?
C30 H30 0.9300 . ?
C30 C29 1.391(3) . ?
C29 H29 0.9300 . ?
C29 C28 1.373(4) . ?
C15 H15 0.9300 . ?
C15 C16 1.379(4) . ?
C33 H33 0.9300 . ?
C33 C34 1.385(4) . ?
C4 H4 0.9300 . ?
C4 C5 1.414(4) . ?
C4 C8 1.413(3) . ?
C18 H18 0.9300 . ?
C18 C17 1.389(3) . ?
C35 H35 0.9300 . ?
C35 C34 1.386(3) . ?
C34 H34 0.9300 . ?
C20 H20 0.9300 . ?
C20 C21 1.382(3) . ?
C28 H28 0.9300 . ?
C28 C27 1.389(4) . ?
C24 H24 0.9300 . ?
C24 C23 1.392(4) . ?
C16 H16 0.9300 . ?
C16 C17 1.383(4) . ?
C5 H5 0.9300 . ?
C5 C6 1.419(4) . ?
C27 H27 0.9300 . ?
C39 H39 0.9300 . ?
C39 C38 1.382(4) . ?
C39 C40 1.380(4) . ?
C8 H8 0.9300 . ?
C8 C7 1.403(4) . ?
C17 H17 0.9300 . ?
C38 H38 0.9300 . ?
C38 C37 1.379(4) . ?
C6 H6 0.9300 . ?
C6 C7 1.415(4) . ?
C40 H40 0.9300 . ?
C40 C41 1.384(4) . ?
C42 H42 0.9300 . ?
C42 C37 1.378(4) . ?
C42 C41 1.379(4) . ?
C37 H37 0.9300 . ?
C7 H7 0.9300 . ?
C22 H22 0.9300 . ?
C22 C21 1.362(5) . ?
C22 C23 1.384(5) . ?
C41 H41 0.9300 . ?
C21 H21 0.9300 . ?
C23 H23 0.9300 . ?

loop_
_geom_torsion_atom_site_label_1
_geom_torsion_atom_site_label_2
_geom_torsion_atom_site_label_3
_geom_torsion_atom_site_label_4
_geom_torsion
_geom_torsion_site_symmetry_1
_geom_torsion_site_symmetry_2
_geom_torsion_site_symmetry_3
_geom_torsion_site_symmetry_4
_geom_torsion_publ_flag
Mo1 C4 C5 C6 -64.86(16) . . . . ?
Mo1 C4 C8 C7 63.33(16) . . . . ?
Mo1 C5 C6 C7 -65.42(16) . . . . ?
Mo1 C8 C7 C6 63.12(16) . . . . ?
Mo1 C6 C7 C8 -64.50(16) . . . . ?
As1 C12 C31 C32 -45.0(2) . . . . ?
As1 C12 C31 C36 133.68(18) . . . . ?
C11 C12 C31 C32 135.0(2) . . . . ?
C11 C12 C31 C36 -46.3(3) . . . . ?
C11 C10 C19 C20 -85.5(2) . . . . ?
C11 C10 C19 C24 96.2(2) . . . . ?
C11 C10 C9 As1 3.3(2) . . . . ?
C11 C10 C9 C13 173.53(18) . . . . ?
C11 C25 C26 C27 -177.3(2) . . . . ?
C11 C25 C30 C29 178.31(19) . . . . ?
C12 C11 C10 C19 171.10(17) . . . . ?
C12 C11 C10 C9 -1.0(2) . . . . ?
C12 C11 C25 C26 -63.3(3) . . . . ?
C12 C11 C25 C30 117.2(2) . . . . ?
C12 C31 C32 C33 178.83(19) . . . . ?
C12 C31 C36 C35 -179.2(2) . . . . ?
C10 C11 C12 As1 -1.9(2) . . . . ?
C10 C11 C12 C31 178.06(17) . . . . ?
C10 C11 C25 C26 114.0(2) . . . . ?
C10 C11 C25 C30 -65.6(2) . . . . ?
C10 C19 C20 C21 -177.4(2) . . . . ?
C10 C19 C24 C23 177.6(2) . . . . ?
C19 C10 C9 As1 -168.62(15) . . . . ?
C19 C10 C9 C13 1.6(3) . . . . ?
C19 C20 C21 C22 -0.7(4) . . . . ?
C19 C24 C23 C22 0.2(4) . . . . ?
C13 C14 C15 C16 0.5(3) . . . . ?
C13 C18 C17 C16 0.1(4) . . . . ?
C25 C11 C12 As1 175.43(15) . . . . ?
C25 C11 C12 C31 -4.6(3) . . . . ?
C25 C11 C10 C19 -6.4(3) . . . . ?
C25 C11 C10 C9 -178.43(17) . . . . ?
C25 C26 C27 C28 -1.1(4) . . . . ?
C25 C30 C29 C28 -0.9(3) . . . . ?
C31 C32 C33 C34 0.0(3) . . . . ?
C31 C36 C35 C34 0.7(4) . . . . ?
C9 C10 C19 C20 86.1(3) . . . . ?
C9 C10 C19 C24 -92.3(3) . . . . ?
C9 C13 C14 C15 179.07(19) . . . . ?
C9 C13 C18 C17 -179.4(2) . . . . ?
C14 C13 C9 As1 45.0(2) . . . . ?
C14 C13 C9 C10 -124.2(2) . . . . ?
C14 C13 C18 C17 0.5(3) . . . . ?
C14 C15 C16 C17 0.0(4) . . . . ?
C26 C25 C30 C29 -1.2(3) . . . . ?
C32 C31 C36 C35 -0.5(3) . . . . ?
C32 C33 C34 C35 0.3(4) . . . . ?
C36 C31 C32 C33 0.1(3) . . . . ?
C36 C35 C34 C33 -0.6(4) . . . . ?
C30 C25 C26 C27 2.2(3) . . . . ?
C30 C29 C28 C27 2.0(4) . . . . ?
C29 C28 C27 C26 -1.0(4) . . . . ?
C15 C16 C17 C18 -0.4(4) . . . . ?
C4 C5 C6 Mo1 65.88(16) . . . . ?
C4 C5 C6 C7 0.5(3) . . . . ?
C4 C8 C7 Mo1 -63.28(16) . . . . ?
C4 C8 C7 C6 -0.2(3) . . . . ?
C18 C13 C9 As1 -135.17(18) . . . . ?
C18 C13 C9 C10 55.7(3) . . . . ?
C18 C13 C14 C15 -0.8(3) . . . . ?
C20 C19 C24 C23 -0.7(4) . . . . ?
C24 C19 C20 C21 1.0(4) . . . . ?
C5 C4 C8 Mo1 -62.87(15) . . . . ?
C5 C4 C8 C7 0.5(3) . . . . ?
C5 C6 C7 Mo1 64.31(16) . . . . ?
C5 C6 C7 C8 -0.2(3) . . . . ?
C39 C38 C37 C42 0.0(4) . . . . ?
C39 C40 C41 C42 0.2(4) . . . . ?
C8 C4 C5 Mo1 64.30(15) . . . . ?
C8 C4 C5 C6 -0.6(2) . . . . ?
C38 C39 C40 C41 -0.2(4) . . . . ?
C40 C39 C38 C37 0.1(4) . . . . ?
C37 C42 C41 C40 -0.2(4) . . . . ?
C41 C42 C37 C38 0.1(4) . . . . ?
C21 C22 C23 C24 0.1(4) . . . . ?
C23 C22 C21 C20 0.1(4) . . . . ?

loop_
_exptl_oxdiff_crystal_face_indexfrac_h
_exptl_oxdiff_crystal_face_indexfrac_k
_exptl_oxdiff_crystal_face_indexfrac_l
_exptl_oxdiff_crystal_face_x
_exptl_oxdiff_crystal_face_y
_exptl_oxdiff_crystal_face_z
4.2807 -8.3920 -6.3309 -0.0952 -0.4077 -0.9081
-3.6033 8.7024 5.9951 0.1092 0.4660 0.8780
10.1250 4.5648 -5.0497 0.2080 0.8657 -0.4553
-9.9076 -5.0098 4.7206 -0.2132 -0.8878 0.4079
0.4209 -2.5739 14.7856 0.8065 -0.4940 0.3248
0.6339 1.7075 -15.0665 -0.7671 0.4678 -0.4390
